data_9017250
loop_
_publ_author_name
'Pekov, I. V.'
'Zubkova, N. V.'
'Yapaskurt, V. O.'
'Lykova, I. S.'
'Belakovskiy, D. I.'
'Vigasina, M. F.'
'Sidorov, E. G.'
'Britvin, S. N.'
'Pushcharovsky, D. Y.'

_publ_section_title
;
 New zinc and potassium chlorides from fumaroles of the Tolbachik volcano, Kamchatka,
 Russia: mineral data and crystal chemistry. I. Mellizinkalite, K3Zn2Cl7
;
_journal_name_full 'European Journal of Mineralogy'
_journal_page_first 247
_journal_page_last 253
_journal_volume 27
_journal_year 2015
_chemical_compound_source 'Glavnaya Tenoritovaya fumarole, Tolbachik volcano, Kamchatka, Russia'
_chemical_formula_sum 'Cl6.951 Cu0.14 K2.949 Mg0.09 Rb0.03 Zn1.84'
_chemical_name_mineral Mellizinkalite
_space_group_IT_number 2
_space_group_name_Hall '-P 1'
_space_group_name_H-M_alt 'P -1'
_symmetry_space_group_name_H-M 'P -1'
_cell_angle_alpha 117.930
_cell_angle_beta 106.909
_cell_angle_gamma 90.389
_cell_length_a 6.7737
_cell_length_b 10.5715
_cell_length_c 11.0730
_cell_formula_units_Z 2
_cell_volume 660.609
_database_code_amcsd 0020463
_exptl_crystal_density_diffrn 2.492
_cod_data_source_file inputs/fixed/downloads/08/08619.cif
_cod_data_source_block 08619
_cod_original_formula_sum 'K2.949 Rb.03 Zn1.84 Cu.14 Mg.09 Cl6.951'
_cod_database_code 9017250

loop_
_space_group_symop_operation_xyz
x,y,z
-x,-y,-z

loop_
_atom_site_label
_atom_site_fract_x
_atom_site_fract_y
_atom_site_fract_z
_atom_site_occupancy
_atom_site_U_iso_or_equiv
K1 0.38860 0.90510 0.77980 0.98300 0.04290
Rb1 0.38860 0.90510 0.77980 0.01000 0.04290
K2 0.90330 0.18830 -0.22400 0.98300 0.04750
Rb2 0.90330 0.18830 -0.22400 0.01000 0.04750
K3 0.13320 0.41290 0.28600 0.98300 0.05140
Rb3 0.13320 0.41290 0.28600 0.01000 0.05140
Zn1 0.50700 0.34275 0.01227 0.92000 0.03860
Cu1 0.50700 0.34275 0.01227 0.07000 0.03860
Mg1 0.50700 0.34275 0.01227 0.04500 0.03860
Zn2 0.64580 0.73248 0.44018 0.92000 0.03330
Cu2 0.64580 0.73248 0.44018 0.07000 0.03330
Mg2 0.64580 0.73248 0.44018 0.04500 0.03330
Cl1 0.67450 0.83920 0.31030 0.99300 0.04650
Cl2 0.69500 0.49850 0.34920 0.99300 0.05020
Cl3 0.27850 0.19950 0.02710 0.99300 0.03280
Cl4 0.27540 0.50330 0.01050 0.99300 0.04020
Cl5 0.74530 0.19710 0.01550 0.99300 0.03380
Cl6 0.31410 0.73270 0.45230 0.99300 0.03940
Cl7 0.86300 0.85860 0.67330 0.99300 0.04930

loop_
_cod_related_entry_id
_cod_related_entry_database
_cod_related_entry_code
1 AMCSD 0020463
